data_1571228
loop_
_publ_author_name
'M Zahir, F Zahra'
'Hay, Moya A.'
'Janetzki, Jett T.'
'Gable, Robert W.'
'Goerigk, Lars'
'Boskovic, Colette'

_publ_section_title
;
 Predicting valence tautomerism in diverse cobalt-dioxolene complexes:
 elucidation of the role of ligands and solvent.
;
_journal_issue 15
_journal_name_full 'Chemical science'
_journal_page_first 5694
_journal_page_last 5710
_journal_paper_doi 10.1039/d3sc04493a
_journal_volume 15
_journal_year 2024
_chemical_formula_moiety 'C30 H34 Co N4 O2, C24 H20 B'
_chemical_formula_sum 'C54 H54 B Co N4 O2'
_chemical_formula_weight 860.75
_space_group_crystal_system monoclinic
_space_group_IT_number 14
_space_group_name_Hall '-P 2yn'
_space_group_name_H-M_alt 'P 1 21/n 1'
_atom_sites_solution_hydrogens geom
_audit_creation_date 2023-05-19
_audit_creation_method
;
Olex2 1.5
(compiled 2023.03.06 svn.rbb2c1857 for OlexSys, GUI svn.r6748)
;
_audit_update_record
;
2023-08-08 deposited with the CCDC.	2024-03-11 downloaded from the CCDC.
;
_cell_angle_alpha 90
_cell_angle_beta 95.60(3)
_cell_angle_gamma 90
_cell_formula_units_Z 4
_cell_length_a 20.258(4)
_cell_length_b 9.6480(19)
_cell_length_c 22.962(5)
_cell_measurement_reflns_used 1588
_cell_measurement_temperature 153.0(2)
_cell_measurement_theta_max 26.84
_cell_measurement_theta_min 2.08
_cell_volume 4466.5(16)
_computing_cell_refinement 'XDS (Kabsch, 2010)'
_computing_data_collection 'AS QEGUI'
_computing_data_reduction 'XDS (Kabsch, 2010)'
_computing_molecular_graphics 'Olex2 1.5 (Dolomanov et al., 2009)'
_computing_publication_material 'Olex2 1.5 (Dolomanov et al., 2009)'
_computing_structure_refinement 'SHELXL 2019/3 (Sheldrick, 2015)'
_computing_structure_solution 'SHELXT  (Sheldrick, 2015)'
_diffrn_ambient_temperature 153.0(2)
_diffrn_detector_area_resol_mean 13.3
_diffrn_measured_fraction_theta_full 0.997
_diffrn_measured_fraction_theta_max 0.847
_diffrn_measurement_device_type 'MX2 Beamline Australian Synchrotron'
_diffrn_measurement_method 'Omega Scan'
_diffrn_radiation_monochromator 'Silicon Double Crystal'
_diffrn_radiation_type Synchrotron
_diffrn_radiation_wavelength 0.71075
_diffrn_reflns_av_R_equivalents 0.0594
_diffrn_reflns_av_unetI/netI 0.0362
_diffrn_reflns_Laue_measured_fraction_full 0.997
_diffrn_reflns_Laue_measured_fraction_max 0.847
_diffrn_reflns_limit_h_max 30
_diffrn_reflns_limit_h_min -30
_diffrn_reflns_limit_k_max 14
_diffrn_reflns_limit_k_min -14
_diffrn_reflns_limit_l_max 34
_diffrn_reflns_limit_l_min -34
_diffrn_reflns_number 81606
_diffrn_reflns_point_group_measured_fraction_full 0.997
_diffrn_reflns_point_group_measured_fraction_max 0.847
_diffrn_reflns_theta_full 25.242
_diffrn_reflns_theta_max 32.165
_diffrn_reflns_theta_min 1.280
_diffrn_source 'MX2 Beamline Australian Synchrotron'
_exptl_absorpt_coefficient_mu 0.431
_exptl_absorpt_correction_T_max 0.7464
_exptl_absorpt_correction_T_min 0.6599
_exptl_absorpt_correction_type multi-scan
_exptl_absorpt_process_details 'sadabs (Bruker, 2001)'
_exptl_crystal_colour 'Dark purple'
_exptl_crystal_density_diffrn 1.280
_exptl_crystal_description needle
_exptl_crystal_F_000 1816
_exptl_crystal_recrystallization_method 'grown by slow evaporation from dichloromethane/hexane'
_exptl_crystal_size_max 0.3
_exptl_crystal_size_mid 0.1
_exptl_crystal_size_min 0.02
_refine_diff_density_max 2.312
_refine_diff_density_min -1.297
_refine_diff_density_rms 0.089
_refine_ls_extinction_coef 0.0102(8)
_refine_ls_extinction_expression Fc^*^=kFc[1+0.001xFc^2^\l^3^/sin(2\q)]^-1/4^
_refine_ls_extinction_method 'SHELXL-2019/2 (Sheldrick 2019)'
_refine_ls_goodness_of_fit_ref 1.054
_refine_ls_hydrogen_treatment constr
_refine_ls_matrix_type full
_refine_ls_number_parameters 578
_refine_ls_number_reflns 13327
_refine_ls_number_restraints 1
_refine_ls_restrained_S_all 1.054
_refine_ls_R_factor_all 0.0718
_refine_ls_R_factor_gt 0.0680
_refine_ls_shift/su_max 0.001
_refine_ls_shift/su_mean 0.000
_refine_ls_structure_factor_coef Fsqd
_refine_ls_weighting_details 'w=1/[\s^2^(Fo^2^)+(0.0947P)^2^+4.6517P] where P=(Fo^2^+2Fc^2^)/3'
_refine_ls_weighting_scheme calc
_refine_ls_wR_factor_gt 0.1843
_refine_ls_wR_factor_ref 0.1883
_reflns_Friedel_coverage 0.000
_reflns_number_gt 12248
_reflns_number_total 13327
_reflns_threshold_expression 'I > 2\s(I)'
_cod_data_source_file d3sc04493a3.cif
_cod_data_source_block zz1130_150k_0056m
_cod_depositor_comments 'Adding full bibliography for 1571222--1571238.cif.'
_cod_database_code 1571228
_shelx_shelxl_version_number 2019/3
_shelx_space_group_comment
;
The symmetry employed for this shelxl refinement is uniquely defined
by the following loop, which should always be used as a source of
symmetry information in preference to the above space-group names.
They are only intended as comments.
;
_diffrn_measurement_detector_type 'Dectris Eiger 16M'
_olex2_refinement_description
;
1. Fixed Uiso
 At 1.2 times of:
  All C(H) groups, All C(H,H) groups
 At 1.5 times of:
  All C(H,H,H) groups
2. Others
 1*[Sof(H28)+Sof(C29)+Sof(H29A)+Sof(H29B)+Sof(H29C)]+1*[Sof(H22)+Sof(C30)+
 Sof(H30A)+Sof(H30B)+Sof(H30C)]+1*[Sof(H11)+Sof(C31)+Sof(H31A)+Sof(H31B)+
 Sof(H31C)]=2 with esd of 0.0001
 Sof(H28)=1-FVAR(1)
 Sof(C29)=Sof(H29A)=Sof(H29B)=Sof(H29C)=FVAR(1)
 Sof(H22)=1-FVAR(2)
 Sof(C30)=Sof(H30A)=Sof(H30B)=Sof(H30C)=FVAR(2)
 Sof(H11)=1-FVAR(3)
 Sof(C31)=Sof(H31A)=Sof(H31B)=Sof(H31C)=FVAR(3)
3.a Secondary CH2 refined with riding coordinates:
 C16(H16A,H16B), C17(H17A,H17B), C23(H23A,H23B)
3.b Aromatic/amide H refined with riding coordinates:
 C3(H3), C4(H4), C6(H6), C11(H11), C12(H12), C13(H13), C14(H14), C19(H19),
 C20(H20), C21(H21), C22(H22), C25(H25), C26(H26), C27(H27), C28(H28), C33(H33),
  C34(H34), C35(H35), C36(H36), C37(H37), C39(H39), C40(H40), C41(H41),
 C42(H42), C43(H43), C45(H45), C46(H46), C47(H47), C48(H48), C49(H49), C50(H50),
  C52(H52), C53(H53), C54(H54), C55(H55)
3.c Idealised Me refined as rotating group:
 C8(H8A,H8B,H8C), C9(H9A,H9B,H9C), C10(H10A,H10B,H10C), C29(H29A,H29B,H29C),
 C30(H30A,H30B,H30C), C31(H31A,H31B,H31C)
;
_olex2_submission_special_instructions 'No special instructions were received'

loop_
_space_group_symop_operation_xyz
'x, y, z'
'-x+1/2, y+1/2, -z+1/2'
'-x, -y, -z'
'x-1/2, -y-1/2, z-1/2'

loop_
_atom_site_label
_atom_site_type_symbol
_atom_site_fract_x
_atom_site_fract_y
_atom_site_fract_z
_atom_site_U_iso_or_equiv
_atom_site_adp_type
_atom_site_occupancy
_atom_site_site_symmetry_order
_atom_site_calc_flag
_atom_site_refinement_flags_posn
_atom_site_refinement_flags_adp
_atom_site_refinement_flags_occupancy
_atom_site_disorder_assembly
_atom_site_disorder_group
Co1 Co 0.21140(2) 0.53871(3) 0.48956(2) 0.02593(10) Uani 1 1 d . . . . .
O1 O 0.20473(11) 0.54569(19) 0.56936(7) 0.0443(4) Uani 1 1 d . . . . .
O2 O 0.17201(8) 0.71792(16) 0.48402(7) 0.0329(3) Uani 1 1 d . . . . .
N1 N 0.12255(8) 0.45673(18) 0.46924(7) 0.0272(3) Uani 1 1 d . . . . .
N2 N 0.24387(9) 0.3417(2) 0.48457(8) 0.0315(3) Uani 1 1 d . . . . .
N3 N 0.29890(8) 0.63151(18) 0.49242(7) 0.0285(3) Uani 1 1 d . . . . .
N4 N 0.21703(8) 0.54682(16) 0.40527(7) 0.0231(3) Uani 1 1 d . . . . .
C1 C 0.17843(10) 0.6696(2) 0.58340(9) 0.0301(4) Uani 1 1 d . . . . .
C2 C 0.16024(10) 0.7590(2) 0.53799(9) 0.0299(4) Uani 1 1 d . . . . .
C3 C 0.13023(12) 0.8845(2) 0.55077(10) 0.0351(4) Uani 1 1 d . . . . .
H3 H 0.115479 0.946630 0.520128 0.042 Uiso 1 1 calc R U . . .
C4 C 0.12204(12) 0.9182(2) 0.60909(10) 0.0362(4) Uani 1 1 d . . . . .
H4 H 0.102272 1.004340 0.617401 0.043 Uiso 1 1 calc R U . . .
C5 C 0.14236(10) 0.8276(2) 0.65579(9) 0.0309(4) Uani 1 1 d . . . . .
C6 C 0.17023(11) 0.7020(2) 0.64181(9) 0.0339(4) Uani 1 1 d . . . . .
H6 H 0.183810 0.637708 0.671936 0.041 Uiso 1 1 calc R U . . .
C7 C 0.13331(12) 0.8722(3) 0.71815(10) 0.0387(5) Uani 1 1 d . . . . .
C8 C 0.1569(2) 0.7576(4) 0.76237(12) 0.0633(9) Uani 1 1 d . . . . .
H8A H 0.131374 0.672743 0.753159 0.095 Uiso 1 1 calc R U . . .
H8B H 0.150070 0.788176 0.802048 0.095 Uiso 1 1 calc R U . . .
H8C H 0.204097 0.739204 0.759967 0.095 Uiso 1 1 calc R U . . .
C9 C 0.05975(13) 0.9008(3) 0.72459(12) 0.0443(5) Uani 1 1 d . . . . .
H9A H 0.043335 0.972321 0.696523 0.067 Uiso 1 1 calc R U . . .
H9B H 0.054876 0.932812 0.764442 0.067 Uiso 1 1 calc R U . . .
H9C H 0.034121 0.815460 0.716896 0.067 Uiso 1 1 calc R U . . .
C10 C 0.17451(16) 1.0003(4) 0.73483(15) 0.0600(8) Uani 1 1 d . . . . .
H10A H 0.221466 0.980099 0.731818 0.090 Uiso 1 1 calc R U . . .
H10B H 0.168318 1.026932 0.775125 0.090 Uiso 1 1 calc R U . . .
H10C H 0.160325 1.076545 0.708304 0.090 Uiso 1 1 calc R U . . .
C11 C 0.08294(12) 0.3929(3) 0.50415(10) 0.0449(6) Uani 1 1 d . . . . .
H11 H 0.095016 0.390870 0.545168 0.054 Uiso 0.483(3) 1 calc R U P A 2
C12 C 0.02433(14) 0.3295(4) 0.48134(12) 0.0591(9) Uani 1 1 d . . . . .
H12 H -0.003194 0.284689 0.506782 0.071 Uiso 1 1 calc R U . . .
C13 C 0.00615(13) 0.3315(3) 0.42198(11) 0.0484(6) Uani 1 1 d . . . . .
H13 H -0.033467 0.287489 0.405937 0.058 Uiso 1 1 calc R U . . .
C14 C 0.04675(11) 0.3989(3) 0.38641(9) 0.0347(4) Uani 1 1 d . . . . .
H14 H 0.035394 0.402762 0.345311 0.042 Uiso 1 1 calc R U . . .
C15 C 0.10454(9) 0.4610(2) 0.41149(8) 0.0259(3) Uani 1 1 d . . . . .
C16 C 0.14852(10) 0.5431(2) 0.37577(9) 0.0308(4) Uani 1 1 d . . . . .
H16A H 0.148840 0.500508 0.336569 0.037 Uiso 1 1 calc R U . . .
H16B H 0.131212 0.638700 0.370623 0.037 Uiso 1 1 calc R U . . .
C17 C 0.25737(10) 0.4268(2) 0.38887(8) 0.0294(4) Uani 1 1 d . . . . .
H17A H 0.243723 0.399949 0.347840 0.035 Uiso 1 1 calc R U . . .
H17B H 0.304788 0.453293 0.391778 0.035 Uiso 1 1 calc R U . . .
C18 C 0.24842(9) 0.3074(2) 0.42806(9) 0.0281(4) Uani 1 1 d . . . . .
C19 C 0.24758(13) 0.1716(3) 0.40928(14) 0.0481(6) Uani 1 1 d . . . . .
H19 H 0.248767 0.149815 0.369045 0.058 Uiso 1 1 calc R U . . .
C20 C 0.24493(14) 0.0668(3) 0.4510(2) 0.0616(10) Uani 1 1 d . . . . .
H20 H 0.243356 -0.027832 0.439488 0.074 Uiso 1 1 calc R U . . .
C21 C 0.24463(16) 0.1016(3) 0.50762(18) 0.0619(9) Uani 1 1 d . . . . .
H21 H 0.245736 0.030621 0.536365 0.074 Uiso 1 1 calc R U . . .
C22 C 0.24277(16) 0.2382(3) 0.52485(13) 0.0553(7) Uani 1 1 d . . . . .
H22 H 0.240708 0.260304 0.564946 0.066 Uiso 0.363(3) 1 calc R U P B 2
C23 C 0.25133(11) 0.6780(2) 0.39355(10) 0.0325(4) Uani 1 1 d . . . . .
H23A H 0.219677 0.756334 0.392397 0.039 Uiso 1 1 calc R U . . .
H23B H 0.269877 0.672760 0.355287 0.039 Uiso 1 1 calc R U . . .
C24 C 0.30616(10) 0.6996(2) 0.44179(9) 0.0293(4) Uani 1 1 d . . . . .
C25 C 0.35959(11) 0.7850(2) 0.43473(11) 0.0368(5) Uani 1 1 d . . . . .
H25 H 0.363984 0.829432 0.398393 0.044 Uiso 1 1 calc R U . . .
C26 C 0.40671(11) 0.8041(2) 0.48221(12) 0.0397(5) Uani 1 1 d . . . . .
H26 H 0.442986 0.865295 0.479319 0.048 Uiso 1 1 calc R U . . .
C27 C 0.40038(11) 0.7336(3) 0.53345(11) 0.0383(5) Uani 1 1 d . . . . .
H27 H 0.432329 0.746163 0.566144 0.046 Uiso 1 1 calc R U . . .
C28 C 0.34697(11) 0.6435(3) 0.53744(9) 0.0368(5) Uani 1 1 d . . . . .
H28 H 0.344382 0.590334 0.571966 0.044 Uiso 0.155(3) 1 calc R U P C 2
C29 C 0.34706(17) 0.5468(4) 0.59019(13) 0.0469(7) Uani 0.845(3) 1 d . . P C 1
H29A H 0.310399 0.571603 0.613057 0.070 Uiso 0.845(3) 1 calc R U P C 1
H29B H 0.389209 0.556049 0.614710 0.070 Uiso 0.845(3) 1 calc R U P C 1
H29C H 0.341611 0.450824 0.576615 0.070 Uiso 0.845(3) 1 calc R U P C 1
C30 C 0.2300(3) 0.2548(5) 0.58620(18) 0.0547(12) Uani 0.637(3) 1 d . . P B 1
H30A H 0.214955 0.166387 0.601228 0.082 Uiso 0.637(3) 1 calc R U P B 1
H30B H 0.195659 0.325328 0.589062 0.082 Uiso 0.637(3) 1 calc R U P B 1
H30C H 0.270885 0.283824 0.609332 0.082 Uiso 0.637(3) 1 calc R U P B 1
C31 C 0.1032(4) 0.3608(10) 0.5683(3) 0.074(2) Uani 0.517(3) 1 d . . P A 1
H31A H 0.146124 0.404262 0.580321 0.111 Uiso 0.517(3) 1 calc R U P A 1
H31B H 0.106944 0.260215 0.573680 0.111 Uiso 0.517(3) 1 calc R U P A 1
H31C H 0.069676 0.397182 0.592259 0.111 Uiso 0.517(3) 1 calc R U P A 1
C32 C 0.44061(9) 0.2472(2) 0.35558(9) 0.0277(4) Uani 1 1 d . . . . .
C33 C 0.41873(10) 0.1824(3) 0.40473(9) 0.0334(4) Uani 1 1 d . . . . .
H33 H 0.406362 0.087422 0.402040 0.040 Uiso 1 1 calc R U . . .
C34 C 0.41437(11) 0.2519(3) 0.45754(10) 0.0443(6) Uani 1 1 d . . . . .
H34 H 0.399976 0.203735 0.490109 0.053 Uiso 1 1 calc R U . . .
C35 C 0.43100(12) 0.3908(3) 0.46253(12) 0.0500(7) Uani 1 1 d . . . . .
H35 H 0.428259 0.438646 0.498378 0.060 Uiso 1 1 calc R U . . .
C36 C 0.45160(12) 0.4588(3) 0.41464(13) 0.0461(6) Uani 1 1 d . . . . .
H36 H 0.462710 0.554388 0.417405 0.055 Uiso 1 1 calc R U . . .
C37 C 0.45624(11) 0.3882(2) 0.36224(11) 0.0357(4) Uani 1 1 d . . . . .
H37 H 0.470494 0.437452 0.329886 0.043 Uiso 1 1 calc R U . . .
C38 C 0.44755(11) 0.2499(2) 0.23759(9) 0.0318(4) Uani 1 1 d . . . . .
C39 C 0.39795(13) 0.3518(3) 0.22877(11) 0.0418(5) Uani 1 1 d . . . . .
H39 H 0.371184 0.370684 0.259582 0.050 Uiso 1 1 calc R U . . .
C40 C 0.38639(18) 0.4263(3) 0.17676(14) 0.0609(9) Uani 1 1 d . . . . .
H40 H 0.352525 0.494735 0.172871 0.073 Uiso 1 1 calc R U . . .
C41 C 0.4238(2) 0.4011(4) 0.13107(14) 0.0770(13) Uani 1 1 d . . . . .
H41 H 0.416407 0.452292 0.095683 0.092 Uiso 1 1 calc R U . . .
C42 C 0.4722(2) 0.3007(4) 0.13739(12) 0.0690(11) Uani 1 1 d . . . . .
H42 H 0.498069 0.282116 0.105902 0.083 Uiso 1 1 calc R U . . .
C43 C 0.48399(15) 0.2253(3) 0.18958(10) 0.0450(6) Uani 1 1 d . . . . .
H43 H 0.517417 0.155874 0.192557 0.054 Uiso 1 1 calc R U . . .
C44 C 0.53658(10) 0.1167(2) 0.31575(9) 0.0277(4) Uani 1 1 d . . . . .
C45 C 0.58937(10) 0.1946(2) 0.29832(11) 0.0350(4) Uani 1 1 d . . . . .
H45 H 0.579765 0.269473 0.271984 0.042 Uiso 1 1 calc R U . . .
C46 C 0.65543(11) 0.1677(3) 0.31772(12) 0.0419(5) Uani 1 1 d . . . . .
H46 H 0.689650 0.223045 0.304290 0.050 Uiso 1 1 calc R U . . .
C47 C 0.67110(12) 0.0610(3) 0.35632(12) 0.0425(5) Uani 1 1 d . . . . .
H47 H 0.716067 0.041326 0.369373 0.051 Uiso 1 1 calc R U . . .
C48 C 0.62037(12) -0.0173(3) 0.37589(11) 0.0405(5) Uani 1 1 d . . . . .
H48 H 0.630432 -0.090193 0.403116 0.049 Uiso 1 1 calc R U . . .
C49 C 0.55451(11) 0.0108(2) 0.35567(10) 0.0334(4) Uani 1 1 d . . . . .
H49 H 0.520518 -0.044403 0.369595 0.040 Uiso 1 1 calc R U . . .
C50 C 0.43276(11) -0.1090(2) 0.27245(9) 0.0327(4) Uani 1 1 d . . . . .
H50 H 0.479068 -0.123166 0.271640 0.039 Uiso 1 1 calc R U . . .
C51 C 0.41032(10) 0.0225(2) 0.28657(8) 0.0262(3) Uani 1 1 d . . . . .
C52 C 0.34105(10) 0.0358(2) 0.28662(9) 0.0313(4) Uani 1 1 d . . . . .
H52 H 0.323231 0.123389 0.295667 0.038 Uiso 1 1 calc R U . . .
C53 C 0.29784(11) -0.0743(3) 0.27394(9) 0.0373(5) Uani 1 1 d . . . . .
H53 H 0.251442 -0.061078 0.274567 0.045 Uiso 1 1 calc R U . . .
C54 C 0.32229(13) -0.2034(3) 0.26036(9) 0.0406(5) Uani 1 1 d . . . . .
H54 H 0.292931 -0.279076 0.251786 0.049 Uiso 1 1 calc R U . . .
C55 C 0.38992(14) -0.2205(2) 0.25947(10) 0.0403(5) Uani 1 1 d . . . . .
H55 H 0.407281 -0.308289 0.250015 0.048 Uiso 1 1 calc R U . . .
B1 B 0.45859(10) 0.1588(2) 0.29817(9) 0.0257(4) Uani 1 1 d . . . . .

loop_
_atom_site_aniso_label
_atom_site_aniso_U_11
_atom_site_aniso_U_22
_atom_site_aniso_U_33
_atom_site_aniso_U_23
_atom_site_aniso_U_13
_atom_site_aniso_U_12
Co1 0.02467(14) 0.03227(16) 0.02097(14) -0.00569(9) 0.00278(10) 0.00083(9)
O1 0.0659(12) 0.0445(10) 0.0225(7) 0.0004(6) 0.0051(7) 0.0202(8)
O2 0.0367(7) 0.0327(7) 0.0293(7) 0.0001(6) 0.0045(6) 0.0055(6)
N1 0.0230(7) 0.0378(9) 0.0210(7) -0.0018(6) 0.0033(6) -0.0017(6)
N2 0.0325(8) 0.0334(8) 0.0283(8) 0.0065(7) 0.0009(7) 0.0051(7)
N3 0.0270(7) 0.0313(8) 0.0266(7) -0.0093(6) 0.0002(6) -0.0014(6)
N4 0.0227(7) 0.0267(7) 0.0196(6) 0.0014(5) 0.0011(6) -0.0031(5)
C1 0.0299(9) 0.0341(10) 0.0265(8) -0.0035(7) 0.0037(7) 0.0016(7)
C2 0.0303(9) 0.0322(9) 0.0270(8) 0.0009(7) 0.0024(7) -0.0029(7)
C3 0.0381(10) 0.0328(10) 0.0350(10) 0.0032(8) 0.0067(9) 0.0034(8)
C4 0.0395(11) 0.0321(10) 0.0381(11) -0.0015(8) 0.0090(9) 0.0018(8)
C5 0.0274(8) 0.0347(10) 0.0313(9) -0.0077(8) 0.0064(7) -0.0029(7)
C6 0.0358(10) 0.0385(11) 0.0273(9) -0.0016(8) 0.0019(8) 0.0041(8)
C7 0.0401(11) 0.0450(12) 0.0317(10) -0.0091(9) 0.0073(9) 0.0052(9)
C8 0.089(2) 0.073(2) 0.0286(11) -0.0005(12) 0.0098(13) 0.0331(18)
C9 0.0385(11) 0.0548(15) 0.0420(12) -0.0026(11) 0.0158(10) 0.0039(10)
C10 0.0542(16) 0.073(2) 0.0549(16) -0.0371(16) 0.0153(14) -0.0134(15)
C11 0.0346(11) 0.0764(18) 0.0242(9) 0.0042(10) 0.0050(8) -0.0142(11)
C12 0.0400(13) 0.102(3) 0.0349(12) 0.0159(14) 0.0028(10) -0.0302(15)
C13 0.0339(11) 0.0731(18) 0.0372(12) 0.0065(12) -0.0023(9) -0.0219(12)
C14 0.0293(9) 0.0492(12) 0.0247(8) 0.0017(8) -0.0020(7) -0.0093(8)
C15 0.0233(8) 0.0325(9) 0.0219(8) 0.0006(6) 0.0018(7) -0.0011(6)
C16 0.0248(8) 0.0416(11) 0.0247(8) 0.0079(7) -0.0042(7) -0.0060(7)
C17 0.0292(9) 0.0375(10) 0.0227(8) -0.0064(7) 0.0082(7) -0.0020(7)
C18 0.0220(7) 0.0280(9) 0.0342(9) -0.0055(7) 0.0024(7) -0.0014(6)
C19 0.0407(12) 0.0336(11) 0.0685(17) -0.0189(11) -0.0013(12) -0.0015(9)
C20 0.0395(13) 0.0245(10) 0.119(3) 0.0015(14) -0.0030(16) -0.0029(9)
C21 0.0478(15) 0.0475(16) 0.090(3) 0.0316(17) 0.0078(16) 0.0075(12)
C22 0.0635(17) 0.0562(16) 0.0474(14) 0.0260(13) 0.0108(13) 0.0222(14)
C23 0.0315(9) 0.0307(9) 0.0340(10) 0.0070(8) -0.0037(8) -0.0076(7)
C24 0.0277(8) 0.0231(8) 0.0361(10) -0.0019(7) -0.0011(8) -0.0009(7)
C25 0.0325(10) 0.0272(9) 0.0493(12) 0.0024(9) -0.0024(9) -0.0059(8)
C26 0.0307(10) 0.0304(10) 0.0567(14) -0.0074(9) -0.0025(10) -0.0053(8)
C27 0.0323(10) 0.0415(11) 0.0395(11) -0.0145(9) -0.0046(9) -0.0030(9)
C28 0.0352(10) 0.0469(12) 0.0273(9) -0.0100(8) -0.0010(8) -0.0040(9)
C29 0.0442(15) 0.065(2) 0.0298(13) -0.0007(12) -0.0044(12) -0.0018(14)
C30 0.082(3) 0.048(2) 0.0347(18) 0.0098(17) 0.009(2) 0.013(2)
C31 0.065(4) 0.117(7) 0.039(3) 0.003(3) 0.008(3) -0.038(4)
C32 0.0218(7) 0.0319(9) 0.0285(8) -0.0072(7) -0.0018(7) 0.0005(6)
C33 0.0293(9) 0.0434(11) 0.0272(9) -0.0072(8) 0.0014(7) -0.0036(8)
C34 0.0299(10) 0.0738(18) 0.0292(10) -0.0151(11) 0.0030(8) -0.0008(10)
C35 0.0310(10) 0.0738(19) 0.0438(13) -0.0333(13) -0.0027(10) 0.0085(11)
C36 0.0344(11) 0.0438(13) 0.0578(16) -0.0266(11) -0.0067(11) 0.0042(9)
C37 0.0296(9) 0.0327(10) 0.0433(11) -0.0104(9) -0.0032(8) 0.0001(8)
C38 0.0345(9) 0.0331(10) 0.0264(9) -0.0012(7) -0.0042(8) -0.0120(8)
C39 0.0417(12) 0.0380(11) 0.0421(12) 0.0070(9) -0.0140(10) -0.0084(9)
C40 0.073(2) 0.0471(15) 0.0549(17) 0.0175(13) -0.0349(16) -0.0217(14)
C41 0.116(3) 0.066(2) 0.0410(15) 0.0233(14) -0.0343(18) -0.049(2)
C42 0.101(3) 0.080(2) 0.0256(11) -0.0023(13) 0.0037(14) -0.048(2)
C43 0.0557(14) 0.0515(14) 0.0278(10) -0.0081(9) 0.0038(10) -0.0210(12)
C44 0.0258(8) 0.0284(8) 0.0288(8) -0.0054(7) 0.0016(7) -0.0003(7)
C45 0.0278(9) 0.0356(10) 0.0414(11) 0.0019(9) 0.0023(8) -0.0011(8)
C46 0.0265(9) 0.0456(13) 0.0538(14) 0.0032(11) 0.0051(9) -0.0014(9)
C47 0.0288(10) 0.0502(14) 0.0477(13) 0.0009(11) 0.0004(9) 0.0055(9)
C48 0.0368(11) 0.0455(12) 0.0382(11) 0.0052(10) -0.0010(9) 0.0065(9)
C49 0.0314(9) 0.0373(10) 0.0315(9) 0.0002(8) 0.0028(8) -0.0008(8)
C50 0.0370(10) 0.0307(9) 0.0302(9) -0.0055(7) 0.0024(8) -0.0042(8)
C51 0.0277(8) 0.0299(9) 0.0208(7) -0.0021(6) 0.0011(7) -0.0050(7)
C52 0.0286(9) 0.0391(11) 0.0259(9) -0.0027(7) 0.0014(7) -0.0064(7)
C53 0.0329(10) 0.0527(13) 0.0261(9) -0.0008(9) 0.0019(8) -0.0172(9)
C54 0.0524(13) 0.0424(12) 0.0261(9) -0.0008(8) -0.0003(9) -0.0245(10)
C55 0.0544(14) 0.0309(10) 0.0352(10) -0.0055(8) 0.0023(10) -0.0111(9)
B1 0.0251(9) 0.0266(9) 0.0252(9) -0.0044(7) 0.0007(7) -0.0033(7)

loop_
_atom_type_symbol
_atom_type_description
_atom_type_scat_dispersion_real
_atom_type_scat_dispersion_imag
_atom_type_scat_source
C C 0.0033 0.0016 'International Tables Vol C Tables 4.2.6.8 and 6.1.1.4'
H H 0.0000 0.0000 'International Tables Vol C Tables 4.2.6.8 and 6.1.1.4'
B B 0.0013 0.0007 'International Tables Vol C Tables 4.2.6.8 and 6.1.1.4'
Co Co 0.3494 0.9721 'International Tables Vol C Tables 4.2.6.8 and 6.1.1.4'
N N 0.0061 0.0033 'International Tables Vol C Tables 4.2.6.8 and 6.1.1.4'
O O 0.0106 0.0060 'International Tables Vol C Tables 4.2.6.8 and 6.1.1.4'

loop_
_geom_angle_atom_site_label_1
_geom_angle_atom_site_label_2
_geom_angle_atom_site_label_3
_geom_angle
_geom_angle_site_symmetry_1
_geom_angle_site_symmetry_3
_geom_angle_publ_flag
O1 Co1 O2 87.85(7) . . ?
O1 Co1 N1 95.47(9) . . ?
O1 Co1 N2 98.40(7) . . ?
O1 Co1 N3 95.86(9) . . ?
O1 Co1 N4 175.54(7) . . ?
O2 Co1 N1 88.95(7) . . ?
O2 Co1 N2 171.34(7) . . ?
O2 Co1 N3 87.69(7) . . ?
O2 Co1 N4 87.82(7) . . ?
N1 Co1 N2 84.50(8) . . ?
N1 Co1 N3 168.05(7) . . ?
N3 Co1 N2 97.58(8) . . ?
N4 Co1 N1 85.53(7) . . ?
N4 Co1 N2 86.02(7) . . ?
N4 Co1 N3 82.89(7) . . ?
C1 O1 Co1 109.55(13) . . ?
C2 O2 Co1 108.48(13) . . ?
C11 N1 Co1 128.84(15) . . ?
C11 N1 C15 119.02(18) . . ?
C15 N1 Co1 111.97(13) . . ?
C18 N2 Co1 109.80(13) . . ?
C18 N2 C22 118.6(2) . . ?
C22 N2 Co1 128.67(18) . . ?
C24 N3 Co1 111.23(13) . . ?
C28 N3 Co1 129.67(16) . . ?
C28 N3 C24 118.88(18) . . ?
C16 N4 Co1 108.01(12) . . ?
C16 N4 C17 112.21(16) . . ?
C17 N4 Co1 107.86(12) . . ?
C23 N4 Co1 106.76(12) . . ?
C23 N4 C16 111.86(15) . . ?
C23 N4 C17 109.90(16) . . ?
O1 C1 C2 116.96(18) . . ?
O1 C1 C6 120.6(2) . . ?
C2 C1 C6 122.5(2) . . ?
O2 C2 C1 117.11(19) . . ?
O2 C2 C3 124.62(19) . . ?
C1 C2 C3 118.27(19) . . ?
C2 C3 H3 120.2 . . ?
C2 C3 C4 119.7(2) . . ?
C4 C3 H3 120.2 . . ?
C3 C4 H4 119.1 . . ?
C3 C4 C5 121.9(2) . . ?
C5 C4 H4 119.1 . . ?
C4 C5 C7 119.1(2) . . ?
C6 C5 C4 117.34(19) . . ?
C6 C5 C7 123.6(2) . . ?
C1 C6 H6 119.8 . . ?
C5 C6 C1 120.3(2) . . ?
C5 C6 H6 119.8 . . ?
C5 C7 C8 111.0(2) . . ?
C5 C7 C9 110.4(2) . . ?
C9 C7 C8 107.8(2) . . ?
C10 C7 C5 110.7(2) . . ?
C10 C7 C8 106.8(3) . . ?
C10 C7 C9 110.1(2) . . ?
C7 C8 H8A 109.5 . . ?
C7 C8 H8B 109.5 . . ?
C7 C8 H8C 109.5 . . ?
H8A C8 H8B 109.5 . . ?
H8A C8 H8C 109.5 . . ?
H8B C8 H8C 109.5 . . ?
C7 C9 H9A 109.5 . . ?
C7 C9 H9B 109.5 . . ?
C7 C9 H9C 109.5 . . ?
H9A C9 H9B 109.5 . . ?
H9A C9 H9C 109.5 . . ?
H9B C9 H9C 109.5 . . ?
C7 C10 H10A 109.5 . . ?
C7 C10 H10B 109.5 . . ?
C7 C10 H10C 109.5 . . ?
H10A C10 H10B 109.5 . . ?
H10A C10 H10C 109.5 . . ?
H10B C10 H10C 109.5 . . ?
N1 C11 H11 119.5 . . ?
N1 C11 C12 121.1(2) . . ?
N1 C11 C31 123.5(3) . . ?
C12 C11 H11 119.5 . . ?
C12 C11 C31 114.5(3) . . ?
C11 C12 H12 119.9 . . ?
C13 C12 C11 120.1(2) . . ?
C13 C12 H12 119.9 . . ?
C12 C13 H13 120.8 . . ?
C12 C13 C14 118.4(2) . . ?
C14 C13 H13 120.8 . . ?
C13 C14 H14 120.5 . . ?
C13 C14 C15 119.1(2) . . ?
C15 C14 H14 120.5 . . ?
N1 C15 C14 122.24(18) . . ?
N1 C15 C16 116.06(17) . . ?
C14 C15 C16 121.62(18) . . ?
N4 C16 C15 110.08(16) . . ?
N4 C16 H16A 109.6 . . ?
N4 C16 H16B 109.6 . . ?
C15 C16 H16A 109.6 . . ?
C15 C16 H16B 109.6 . . ?
H16A C16 H16B 108.2 . . ?
N4 C17 H17A 109.6 . . ?
N4 C17 H17B 109.6 . . ?
H17A C17 H17B 108.1 . . ?
C18 C17 N4 110.39(15) . . ?
C18 C17 H17A 109.6 . . ?
C18 C17 H17B 109.6 . . ?
N2 C18 C17 114.57(17) . . ?
N2 C18 C19 122.2(2) . . ?
C19 C18 C17 123.1(2) . . ?
C18 C19 H19 120.9 . . ?
C18 C19 C20 118.2(3) . . ?
C20 C19 H19 120.9 . . ?
C19 C20 H20 120.4 . . ?
C21 C20 C19 119.1(3) . . ?
C21 C20 H20 120.4 . . ?
C20 C21 H21 119.3 . . ?
C20 C21 C22 121.3(3) . . ?
C22 C21 H21 119.3 . . ?
N2 C22 C21 120.2(3) . . ?
N2 C22 H22 119.9 . . ?
N2 C22 C30 126.0(3) . . ?
C21 C22 H22 119.9 . . ?
C21 C22 C30 113.1(3) . . ?
N4 C23 H23A 110.1 . . ?
N4 C23 H23B 110.1 . . ?
N4 C23 C24 108.10(16) . . ?
H23A C23 H23B 108.4 . . ?
C24 C23 H23A 110.1 . . ?
C24 C23 H23B 110.1 . . ?
N3 C24 C23 115.45(17) . . ?
N3 C24 C25 122.7(2) . . ?
C25 C24 C23 121.8(2) . . ?
C24 C25 H25 120.9 . . ?
C24 C25 C26 118.2(2) . . ?
C26 C25 H25 120.9 . . ?
C25 C26 H26 120.3 . . ?
C27 C26 C25 119.4(2) . . ?
C27 C26 H26 120.3 . . ?
C26 C27 H27 120.0 . . ?
C26 C27 C28 120.1(2) . . ?
C28 C27 H27 120.0 . . ?
N3 C28 C27 120.4(2) . . ?
N3 C28 H28 119.8 . . ?
N3 C28 C29 119.9(2) . . ?
C27 C28 H28 119.8 . . ?
C27 C28 C29 119.4(2) . . ?
C28 C29 H29A 109.5 . . ?
C28 C29 H29B 109.5 . . ?
C28 C29 H29C 109.5 . . ?
H29A C29 H29B 109.5 . . ?
H29A C29 H29C 109.5 . . ?
H29B C29 H29C 109.5 . . ?
C22 C30 H30A 109.5 . . ?
C22 C30 H30B 109.5 . . ?
C22 C30 H30C 109.5 . . ?
H30A C30 H30B 109.5 . . ?
H30A C30 H30C 109.5 . . ?
H30B C30 H30C 109.5 . . ?
C11 C31 H31A 109.5 . . ?
C11 C31 H31B 109.5 . . ?
C11 C31 H31C 109.5 . . ?
H31A C31 H31B 109.5 . . ?
H31A C31 H31C 109.5 . . ?
H31B C31 H31C 109.5 . . ?
C33 C32 C37 115.59(19) . . ?
C33 C32 B1 121.85(18) . . ?
C37 C32 B1 121.80(19) . . ?
C32 C33 H33 118.7 . . ?
C34 C33 C32 122.5(2) . . ?
C34 C33 H33 118.7 . . ?
C33 C34 H34 119.9 . . ?
C35 C34 C33 120.1(3) . . ?
C35 C34 H34 119.9 . . ?
C34 C35 H35 120.5 . . ?
C36 C35 C34 119.0(2) . . ?
C36 C35 H35 120.5 . . ?
C35 C36 H36 119.8 . . ?
C35 C36 C37 120.5(2) . . ?
C37 C36 H36 119.8 . . ?
C32 C37 H37 118.8 . . ?
C36 C37 C32 122.3(2) . . ?
C36 C37 H37 118.8 . . ?
C39 C38 B1 122.2(2) . . ?
C43 C38 C39 115.3(2) . . ?
C43 C38 B1 122.4(2) . . ?
C38 C39 H39 118.6 . . ?
C40 C39 C38 122.8(3) . . ?
C40 C39 H39 118.6 . . ?
C39 C40 H40 119.9 . . ?
C41 C40 C39 120.2(3) . . ?
C41 C40 H40 119.9 . . ?
C40 C41 H41 120.5 . . ?
C40 C41 C42 119.0(3) . . ?
C42 C41 H41 120.5 . . ?
C41 C42 H42 119.5 . . ?
C41 C42 C43 121.0(3) . . ?
C43 C42 H42 119.5 . . ?
C38 C43 H43 119.2 . . ?
C42 C43 C38 121.6(3) . . ?
C42 C43 H43 119.2 . . ?
C45 C44 C49 115.09(19) . . ?
C45 C44 B1 122.80(18) . . ?
C49 C44 B1 121.59(18) . . ?
C44 C45 H45 118.4 . . ?
C46 C45 C44 123.1(2) . . ?
C46 C45 H45 118.4 . . ?
C45 C46 H46 120.0 . . ?
C47 C46 C45 120.0(2) . . ?
C47 C46 H46 120.0 . . ?
C46 C47 H47 120.5 . . ?
C46 C47 C48 119.0(2) . . ?
C48 C47 H47 120.5 . . ?
C47 C48 H48 119.9 . . ?
C47 C48 C49 120.1(2) . . ?
C49 C48 H48 119.9 . . ?
C44 C49 H49 118.7 . . ?
C48 C49 C44 122.6(2) . . ?
C48 C49 H49 118.7 . . ?
C51 C50 H50 118.7 . . ?
C55 C50 H50 118.7 . . ?
C55 C50 C51 122.7(2) . . ?
C50 C51 C52 115.46(18) . . ?
C50 C51 B1 124.20(18) . . ?
C52 C51 B1 120.21(18) . . ?
C51 C52 H52 118.7 . . ?
C53 C52 C51 122.5(2) . . ?
C53 C52 H52 118.7 . . ?
C52 C53 H53 119.9 . . ?
C54 C53 C52 120.1(2) . . ?
C54 C53 H53 119.9 . . ?
C53 C54 H54 120.4 . . ?
C55 C54 C53 119.1(2) . . ?
C55 C54 H54 120.4 . . ?
C50 C55 H55 120.0 . . ?
C54 C55 C50 120.1(2) . . ?
C54 C55 H55 120.0 . . ?
C32 B1 C38 112.31(17) . . ?
C32 B1 C44 102.38(15) . . ?
C32 B1 C51 111.77(16) . . ?
C38 B1 C44 112.86(16) . . ?
C38 B1 C51 105.13(15) . . ?
C44 B1 C51 112.63(16) . . ?

loop_
_geom_bond_atom_site_label_1
_geom_bond_atom_site_label_2
_geom_bond_distance
_geom_bond_site_symmetry_2
_geom_bond_publ_flag
Co1 O1 1.8517(17) . ?
Co1 O2 1.9033(16) . ?
Co1 N1 1.9797(17) . ?
Co1 N2 2.0179(19) . ?
Co1 N3 1.9812(18) . ?
Co1 N4 1.9514(16) . ?
O1 C1 1.360(3) . ?
O2 C2 1.344(2) . ?
N1 C11 1.338(3) . ?
N1 C15 1.341(2) . ?
N2 C18 1.351(3) . ?
N2 C22 1.363(3) . ?
N3 C24 1.356(3) . ?
N3 C28 1.354(3) . ?
N4 C16 1.484(2) . ?
N4 C17 1.487(3) . ?
N4 C23 1.481(2) . ?
C1 C2 1.375(3) . ?
C1 C6 1.403(3) . ?
C2 C3 1.399(3) . ?
C3 H3 0.9500 . ?
C3 C4 1.403(3) . ?
C4 H4 0.9500 . ?
C4 C5 1.413(3) . ?
C5 C6 1.387(3) . ?
C5 C7 1.523(3) . ?
C6 H6 0.9500 . ?
C7 C8 1.545(4) . ?
C7 C9 1.537(3) . ?
C7 C10 1.520(4) . ?
C8 H8A 0.9800 . ?
C8 H8B 0.9800 . ?
C8 H8C 0.9800 . ?
C9 H9A 0.9800 . ?
C9 H9B 0.9800 . ?
C9 H9C 0.9800 . ?
C10 H10A 0.9800 . ?
C10 H10B 0.9800 . ?
C10 H10C 0.9800 . ?
C11 H11 0.9500 . ?
C11 C12 1.392(4) . ?
C11 C31 1.523(7) . ?
C12 H12 0.9500 . ?
C12 C13 1.377(4) . ?
C13 H13 0.9500 . ?
C13 C14 1.377(3) . ?
C14 H14 0.9500 . ?
C14 C15 1.389(3) . ?
C15 C16 1.495(3) . ?
C16 H16A 0.9900 . ?
C16 H16B 0.9900 . ?
C17 H17A 0.9900 . ?
C17 H17B 0.9900 . ?
C17 C18 1.484(3) . ?
C18 C19 1.379(3) . ?
C19 H19 0.9500 . ?
C19 C20 1.397(5) . ?
C20 H20 0.9500 . ?
C20 C21 1.343(6) . ?
C21 H21 0.9500 . ?
C21 C22 1.377(5) . ?
C22 H22 0.9500 . ?
C22 C30 1.466(5) . ?
C23 H23A 0.9900 . ?
C23 H23B 0.9900 . ?
C23 C24 1.505(3) . ?
C24 C25 1.382(3) . ?
C25 H25 0.9500 . ?
C25 C26 1.390(3) . ?
C26 H26 0.9500 . ?
C26 C27 1.376(4) . ?
C27 H27 0.9500 . ?
C27 C28 1.398(3) . ?
C28 H28 0.9500 . ?
C28 C29 1.529(4) . ?
C29 H29A 0.9800 . ?
C29 H29B 0.9800 . ?
C29 H29C 0.9800 . ?
C30 H30A 0.9800 . ?
C30 H30B 0.9800 . ?
C30 H30C 0.9800 . ?
C31 H31A 0.9800 . ?
C31 H31B 0.9800 . ?
C31 H31C 0.9800 . ?
C32 C33 1.400(3) . ?
C32 C37 1.402(3) . ?
C32 B1 1.641(3) . ?
C33 H33 0.9500 . ?
C33 C34 1.396(3) . ?
C34 H34 0.9500 . ?
C34 C35 1.384(4) . ?
C35 H35 0.9500 . ?
C35 C36 1.379(5) . ?
C36 H36 0.9500 . ?
C36 C37 1.394(3) . ?
C37 H37 0.9500 . ?
C38 C39 1.406(4) . ?
C38 C43 1.405(3) . ?
C38 B1 1.642(3) . ?
C39 H39 0.9500 . ?
C39 C40 1.394(4) . ?
C40 H40 0.9500 . ?
C40 C41 1.375(6) . ?
C41 H41 0.9500 . ?
C41 C42 1.376(7) . ?
C42 H42 0.9500 . ?
C42 C43 1.402(4) . ?
C43 H43 0.9500 . ?
C44 C45 1.397(3) . ?
C44 C49 1.397(3) . ?
C44 B1 1.643(3) . ?
C45 H45 0.9500 . ?
C45 C46 1.393(3) . ?
C46 H46 0.9500 . ?
C46 C47 1.375(4) . ?
C47 H47 0.9500 . ?
C47 C48 1.385(4) . ?
C48 H48 0.9500 . ?
C48 C49 1.396(3) . ?
C49 H49 0.9500 . ?
C50 H50 0.9500 . ?
C50 C51 1.396(3) . ?
C50 C55 1.396(3) . ?
C51 C52 1.409(3) . ?
C51 B1 1.645(3) . ?
C52 H52 0.9500 . ?
C52 C53 1.389(3) . ?
C53 H53 0.9500 . ?
C53 C54 1.388(4) . ?
C54 H54 0.9500 . ?
C54 C55 1.382(4) . ?
C55 H55 0.9500 . ?

loop_
_geom_torsion_atom_site_label_1
_geom_torsion_atom_site_label_2
_geom_torsion_atom_site_label_3
_geom_torsion_atom_site_label_4
_geom_torsion
_geom_torsion_site_symmetry_1
_geom_torsion_site_symmetry_2
_geom_torsion_site_symmetry_3
_geom_torsion_site_symmetry_4
_geom_torsion_publ_flag
Co1 O1 C1 C2 2.5(3) . . . . ?
Co1 O1 C1 C6 -178.01(17) . . . . ?
Co1 O2 C2 C1 0.6(2) . . . . ?
Co1 O2 C2 C3 -178.57(18) . . . . ?
Co1 N1 C11 C12 -173.8(3) . . . . ?
Co1 N1 C11 C31 -5.3(6) . . . . ?
Co1 N1 C15 C14 174.33(17) . . . . ?
Co1 N1 C15 C16 -8.8(2) . . . . ?
Co1 N2 C18 C17 24.6(2) . . . . ?
Co1 N2 C18 C19 -157.98(18) . . . . ?
Co1 N2 C22 C21 157.0(2) . . . . ?
Co1 N2 C22 C30 -13.5(5) . . . . ?
Co1 N3 C24 C23 -6.3(2) . . . . ?
Co1 N3 C24 C25 172.84(17) . . . . ?
Co1 N3 C28 C27 -168.87(17) . . . . ?
Co1 N3 C28 C29 17.9(3) . . . . ?
Co1 N4 C16 C15 -30.8(2) . . . . ?
Co1 N4 C17 C18 31.35(18) . . . . ?
Co1 N4 C23 C24 39.37(19) . . . . ?
O1 C1 C2 O2 -2.1(3) . . . . ?
O1 C1 C2 C3 177.1(2) . . . . ?
O1 C1 C6 C5 -178.9(2) . . . . ?
O2 Co1 O1 C1 -1.69(16) . . . . ?
O2 C2 C3 C4 -178.3(2) . . . . ?
N1 Co1 O1 C1 -90.43(17) . . . . ?
N1 C11 C12 C13 0.0(6) . . . . ?
N1 C15 C16 N4 26.8(3) . . . . ?
N2 Co1 O1 C1 -175.66(16) . . . . ?
N2 C18 C19 C20 -2.9(4) . . . . ?
N3 Co1 O1 C1 85.76(17) . . . . ?
N3 C24 C25 C26 -1.7(3) . . . . ?
N4 C17 C18 N2 -38.2(2) . . . . ?
N4 C17 C18 C19 144.4(2) . . . . ?
N4 C23 C24 N3 -22.0(2) . . . . ?
N4 C23 C24 C25 158.86(19) . . . . ?
C1 C2 C3 C4 2.6(3) . . . . ?
C2 C1 C6 C5 0.6(3) . . . . ?
C2 C3 C4 C5 -1.0(3) . . . . ?
C3 C4 C5 C6 -0.8(3) . . . . ?
C3 C4 C5 C7 178.7(2) . . . . ?
C4 C5 C6 C1 1.1(3) . . . . ?
C4 C5 C7 C8 178.6(3) . . . . ?
C4 C5 C7 C9 59.1(3) . . . . ?
C4 C5 C7 C10 -63.0(3) . . . . ?
C6 C1 C2 O2 178.4(2) . . . . ?
C6 C1 C2 C3 -2.4(3) . . . . ?
C6 C5 C7 C8 -1.9(3) . . . . ?
C6 C5 C7 C9 -121.4(2) . . . . ?
C6 C5 C7 C10 116.5(3) . . . . ?
C7 C5 C6 C1 -178.4(2) . . . . ?
C11 N1 C15 C14 -1.4(3) . . . . ?
C11 N1 C15 C16 175.5(2) . . . . ?
C11 C12 C13 C14 -0.8(6) . . . . ?
C12 C13 C14 C15 0.5(5) . . . . ?
C13 C14 C15 N1 0.6(4) . . . . ?
C13 C14 C15 C16 -176.2(2) . . . . ?
C14 C15 C16 N4 -156.3(2) . . . . ?
C15 N1 C11 C12 1.1(4) . . . . ?
C15 N1 C11 C31 169.6(5) . . . . ?
C16 N4 C17 C18 -87.49(19) . . . . ?
C16 N4 C23 C24 157.31(17) . . . . ?
C17 N4 C16 C15 87.9(2) . . . . ?
C17 N4 C23 C24 -77.3(2) . . . . ?
C17 C18 C19 C20 174.2(2) . . . . ?
C18 N2 C22 C21 -1.6(4) . . . . ?
C18 N2 C22 C30 -172.1(4) . . . . ?
C18 C19 C20 C21 -1.3(4) . . . . ?
C19 C20 C21 C22 4.0(5) . . . . ?
C20 C21 C22 N2 -2.6(5) . . . . ?
C20 C21 C22 C30 169.0(4) . . . . ?
C22 N2 C18 C17 -173.0(2) . . . . ?
C22 N2 C18 C19 4.4(3) . . . . ?
C23 N4 C16 C15 -148.05(18) . . . . ?
C23 N4 C17 C18 147.37(16) . . . . ?
C23 C24 C25 C26 177.3(2) . . . . ?
C24 N3 C28 C27 5.3(3) . . . . ?
C24 N3 C28 C29 -168.0(2) . . . . ?
C24 C25 C26 C27 2.8(3) . . . . ?
C25 C26 C27 C28 0.1(4) . . . . ?
C26 C27 C28 N3 -4.2(4) . . . . ?
C26 C27 C28 C29 169.1(2) . . . . ?
C28 N3 C24 C23 178.59(19) . . . . ?
C28 N3 C24 C25 -2.3(3) . . . . ?
C31 C11 C12 C13 -169.4(5) . . . . ?
C32 C33 C34 C35 1.1(4) . . . . ?
C33 C32 C37 C36 1.2(3) . . . . ?
C33 C32 B1 C38 152.05(18) . . . . ?
C33 C32 B1 C44 -86.6(2) . . . . ?
C33 C32 B1 C51 34.2(2) . . . . ?
C33 C34 C35 C36 0.2(4) . . . . ?
C34 C35 C36 C37 -0.6(4) . . . . ?
C35 C36 C37 C32 -0.1(4) . . . . ?
C37 C32 C33 C34 -1.7(3) . . . . ?
C37 C32 B1 C38 -38.4(2) . . . . ?
C37 C32 B1 C44 83.0(2) . . . . ?
C37 C32 B1 C51 -156.26(18) . . . . ?
C38 C39 C40 C41 0.5(4) . . . . ?
C39 C38 C43 C42 1.6(3) . . . . ?
C39 C38 B1 C32 -32.3(3) . . . . ?
C39 C38 B1 C44 -147.45(19) . . . . ?
C39 C38 B1 C51 89.4(2) . . . . ?
C39 C40 C41 C42 0.6(4) . . . . ?
C40 C41 C42 C43 -0.5(5) . . . . ?
C41 C42 C43 C38 -0.6(4) . . . . ?
C43 C38 C39 C40 -1.5(3) . . . . ?
C43 C38 B1 C32 151.93(19) . . . . ?
C43 C38 B1 C44 36.8(3) . . . . ?
C43 C38 B1 C51 -86.3(2) . . . . ?
C44 C45 C46 C47 -0.7(4) . . . . ?
C45 C44 C49 C48 -1.2(3) . . . . ?
C45 C44 B1 C32 -94.9(2) . . . . ?
C45 C44 B1 C38 26.0(3) . . . . ?
C45 C44 B1 C51 144.9(2) . . . . ?
C45 C46 C47 C48 -0.8(4) . . . . ?
C46 C47 C48 C49 1.2(4) . . . . ?
C47 C48 C49 C44 -0.2(4) . . . . ?
C49 C44 C45 C46 1.6(3) . . . . ?
C49 C44 B1 C32 76.5(2) . . . . ?
C49 C44 B1 C38 -162.60(18) . . . . ?
C49 C44 B1 C51 -43.7(2) . . . . ?
C50 C51 C52 C53 0.5(3) . . . . ?
C50 C51 B1 C32 -136.1(2) . . . . ?
C50 C51 B1 C38 101.8(2) . . . . ?
C50 C51 B1 C44 -21.5(3) . . . . ?
C51 C50 C55 C54 -0.1(4) . . . . ?
C51 C52 C53 C54 -0.2(3) . . . . ?
C52 C51 B1 C32 48.3(2) . . . . ?
C52 C51 B1 C38 -73.8(2) . . . . ?
C52 C51 B1 C44 162.94(17) . . . . ?
C52 C53 C54 C55 -0.2(3) . . . . ?
C53 C54 C55 C50 0.4(3) . . . . ?
C55 C50 C51 C52 -0.3(3) . . . . ?
C55 C50 C51 B1 -176.1(2) . . . . ?
B1 C32 C33 C34 168.5(2) . . . . ?
B1 C32 C37 C36 -169.0(2) . . . . ?
B1 C38 C39 C40 -177.5(2) . . . . ?
B1 C38 C43 C42 177.6(2) . . . . ?
B1 C44 C45 C46 173.5(2) . . . . ?
B1 C44 C49 C48 -173.2(2) . . . . ?
B1 C51 C52 C53 176.42(19) . . . . ?
